data_7712334
loop_
_publ_author_name
'Jung, Mi Hee'

_publ_section_title
;
 Long-Lived Spin-Triplet Excitons in Manganese Complexes for
 Room-Temperature Phosphorescence
;
_journal_name_full 'Dalton Transactions'
_journal_paper_doi 10.1039/D2DT03831E
_journal_year 2023
_chemical_formula_sum 'C9 H15 Br5 Mn N6'
_chemical_formula_weight 661.76
_space_group_crystal_system tetragonal
_space_group_IT_number 88
_space_group_name_Hall '-I 4ad'
_space_group_name_H-M_alt 'I 41/a :2'
_atom_sites_solution_hydrogens mixed
_audit_creation_method SHELXL-2018/3
_audit_update_record
;
2022-06-11 deposited with the CCDC.	2023-02-16 downloaded from the CCDC.
;
_cell_angle_alpha 90
_cell_angle_beta 90
_cell_angle_gamma 90
_cell_formula_units_Z 8
_cell_length_a 12.413(3)
_cell_length_b 12.413(3)
_cell_length_c 25.463(12)
_cell_measurement_reflns_used 23942
_cell_measurement_temperature 293(2)
_cell_measurement_theta_max 33.749
_cell_measurement_theta_min 0.401
_cell_volume 3923(2)
_computing_cell_refinement 'HKL3000sm (Otwinowski & Minor, 1997)'
_computing_data_collection 'PAL BL2D-SMDC Program (Shin et. al, 2016)'
_computing_data_reduction 'HKL3000sm (Otwinowski & Minor, 1997)'
_computing_structure_refinement 'SHELXL-2018/3 (Sheldrick, 2018)'
_computing_structure_solution 'SHELXT 2018/2 (Sheldrick, 2018)'
_diffrn_ambient_temperature 293(2)
_diffrn_measured_fraction_theta_full 0.997
_diffrn_measured_fraction_theta_max 0.905
_diffrn_measurement_device_type 'Rayonix MX225HS CCD area detector'
_diffrn_measurement_method 'omega scan'
_diffrn_radiation_type synchrotron
_diffrn_radiation_wavelength 0.71073
_diffrn_reflns_av_R_equivalents 0.1984
_diffrn_reflns_av_unetI/netI 0.1122
_diffrn_reflns_Laue_measured_fraction_full 0.997
_diffrn_reflns_Laue_measured_fraction_max 0.905
_diffrn_reflns_limit_h_max 18
_diffrn_reflns_limit_h_min -18
_diffrn_reflns_limit_k_max 18
_diffrn_reflns_limit_k_min -18
_diffrn_reflns_limit_l_max 39
_diffrn_reflns_limit_l_min -39
_diffrn_reflns_number 16373
_diffrn_reflns_point_group_measured_fraction_full 0.997
_diffrn_reflns_point_group_measured_fraction_max 0.905
_diffrn_reflns_theta_full 25.242
_diffrn_reflns_theta_max 33.966
_diffrn_reflns_theta_min 1.825
_diffrn_source 'PLSII 2D bending magnet'
_exptl_absorpt_coefficient_mu 10.858
_exptl_absorpt_correction_T_max 1.000
_exptl_absorpt_correction_T_min 0.411
_exptl_absorpt_correction_type empirical
_exptl_absorpt_process_details 'HKL3000sm Scalepack(Otwinowski et.al,2003)'
_exptl_crystal_colour colorless
_exptl_crystal_density_diffrn 2.241
_exptl_crystal_description block
_exptl_crystal_F_000 2488
_refine_diff_density_max 4.902
_refine_diff_density_min -4.011
_refine_diff_density_rms 0.475
_refine_ls_extinction_coef 0.0091(6)
_refine_ls_extinction_expression Fc^*^=kFc[1+0.001xFc^2^\l^3^/sin(2\q)]^-1/4^
_refine_ls_extinction_method 'SHELXL-2018/3 (Sheldrick 2018)'
_refine_ls_goodness_of_fit_ref 1.092
_refine_ls_hydrogen_treatment constr
_refine_ls_matrix_type full
_refine_ls_number_parameters 97
_refine_ls_number_reflns 3627
_refine_ls_number_restraints 0
_refine_ls_restrained_S_all 1.092
_refine_ls_R_factor_all 0.0797
_refine_ls_R_factor_gt 0.0784
_refine_ls_shift/su_max 0.001
_refine_ls_shift/su_mean 0.000
_refine_ls_structure_factor_coef Fsqd
_refine_ls_weighting_details 'w=1/[\s^2^(Fo^2^)+(0.1285P)^2^+29.0206P] where P=(Fo^2^+2Fc^2^)/3'
_refine_ls_weighting_scheme calc
_refine_ls_wR_factor_gt 0.2182
_refine_ls_wR_factor_ref 0.2204
_reflns_Friedel_coverage 0.000
_reflns_number_gt 3516
_reflns_number_total 3627
_reflns_threshold_expression 'I > 2\s(I)'
_cod_data_source_file d2dt03831e2.cif
_cod_data_source_block 100_immnbr2_a_pl
_cod_original_cell_volume 3923(3)
_cod_original_sg_symbol_H-M 'I 41/a'
_cod_database_code 7712334
_shelx_shelxl_version_number 2018/3
_shelx_space_group_comment
;
The symmetry employed for this shelxl refinement is uniquely defined
by the following loop, which should always be used as a source of
symmetry information in preference to the above space-group names.
They are only intended as comments.
;

loop_
_space_group_symop_operation_xyz
'x, y, z'
'-y+3/4, x+1/4, z+1/4'
'-x+1/2, -y, z+1/2'
'y+3/4, -x+3/4, z+3/4'
'x+1/2, y+1/2, z+1/2'
'-y+5/4, x+3/4, z+3/4'
'-x+1, -y+1/2, z+1'
'y+5/4, -x+5/4, z+5/4'
'-x, -y, -z'
'y-3/4, -x-1/4, -z-1/4'
'x-1/2, y, -z-1/2'
'-y-3/4, x-3/4, -z-3/4'
'-x+1/2, -y+1/2, -z+1/2'
'y-1/4, -x+1/4, -z+1/4'
'x, y+1/2, -z'
'-y-1/4, x-1/4, -z-1/4'

loop_
_atom_site_label
_atom_site_type_symbol
_atom_site_fract_x
_atom_site_fract_y
_atom_site_fract_z
_atom_site_U_iso_or_equiv
_atom_site_adp_type
_atom_site_occupancy
_atom_site_site_symmetry_order
_atom_site_calc_flag
_atom_site_refinement_flags_posn
_atom_site_refinement_flags_adp
_atom_site_refinement_flags_occupancy
_atom_site_disorder_assembly
_atom_site_disorder_group
N1 N 0.2885(4) 0.4192(3) -0.02412(17) 0.0249(8) Uani 1 1 d . . . . .
H1A H 0.296909 0.384293 -0.053013 0.030 Uiso 1 1 d R U . . .
C2 C 0.4512(13) 0.2501(7) 0.1906(3) 0.097(7) Uani 1 1 d . . . . .
H21 H 0.412926 0.249387 0.218779 0.116 Uiso 1 1 d R U . . .
N2 N 0.3022(4) 0.5414(4) 0.03460(17) 0.0239(8) Uani 1 1 d . . . . .
H22 H 0.321512 0.599482 0.050366 0.029 Uiso 1 1 d R U . . .
C1 C 0.3334(4) 0.5122(4) -0.0125(2) 0.0233(8) Uani 1 1 d . . . . .
H1 H 0.379698 0.550928 -0.034142 0.028 Uiso 1 1 calc R U . . .
C00R C 0.2354(5) 0.4651(5) 0.0544(2) 0.0291(10) Uani 1 1 d . . . . .
H00R H 0.201905 0.466371 0.087084 0.035 Uiso 1 1 calc R U . . .
C00X C 0.2266(5) 0.3867(5) 0.0177(3) 0.0307(11) Uani 1 1 d . . . . .
H00X H 0.186643 0.323593 0.020225 0.037 Uiso 1 1 calc R U . . .
Br01 Br 0.28363(3) 0.73920(3) 0.12226(2) 0.01179(18) Uani 1 1 d . . . . .
Br04 Br 0.500000 0.750000 0.01676(2) 0.01457(19) Uani 1 2 d S T P . .
Mn1 Mn 0.500000 0.750000 0.125000 0.0108(3) Uani 1 4 d S T P . .
N6 N 0.4129(7) 0.2523(5) 0.1412(5) 0.071(3) Uani 1 1 d . . . . .
H6 H 0.347245 0.254924 0.130402 0.085 Uiso 1 1 d R U . . .
C00N C 0.500000 0.250000 0.1109(3) 0.0240(14) Uani 1 2 d S T P . .
H00N H 0.500000 0.250000 0.074327 0.029 Uiso 1 2 d R U P . .
Br07 Br 0.09191(5) 0.11728(4) 0.06605(2) 0.0309(2) Uani 1 1 d . . . . .
Mn0C Mn 0.000000 0.250000 0.125000 0.0165(3) Uani 1 4 d S T P . .

loop_
_atom_site_aniso_label
_atom_site_aniso_U_11
_atom_site_aniso_U_22
_atom_site_aniso_U_33
_atom_site_aniso_U_23
_atom_site_aniso_U_13
_atom_site_aniso_U_12
N1 0.033(2) 0.0174(17) 0.0243(17) -0.0084(14) -0.0053(15) 0.0114(15)
C2 0.24(2) 0.022(3) 0.029(3) -0.015(3) 0.059(6) -0.028(7)
N2 0.026(2) 0.0206(17) 0.0248(18) -0.0053(14) -0.0072(15) 0.0007(14)
C1 0.022(2) 0.021(2) 0.027(2) 0.0038(16) -0.0014(16) 0.0030(15)
C00R 0.028(2) 0.036(3) 0.023(2) 0.0027(18) 0.0086(18) 0.003(2)
C00X 0.026(2) 0.023(2) 0.044(3) 0.005(2) -0.007(2) -0.0075(17)
Br01 0.0089(2) 0.0118(2) 0.0147(2) 0.00025(10) 0.00092(10) -0.00059(11)
Br04 0.0136(3) 0.0180(3) 0.0122(3) 0.000 0.000 -0.00001(16)
Mn1 0.0090(3) 0.0090(3) 0.0144(5) 0.000 0.000 0.000
N6 0.056(5) 0.021(3) 0.136(8) 0.000(4) 0.023(5) 0.005(3)
C00N 0.048(4) 0.012(2) 0.012(2) 0.000 0.000 -0.002(2)
Br07 0.0434(4) 0.0215(3) 0.0277(3) -0.00046(16) 0.0106(2) 0.0123(2)
Mn0C 0.0169(4) 0.0169(4) 0.0155(5) 0.000 0.000 0.000

loop_
_atom_type_symbol
_atom_type_description
_atom_type_scat_dispersion_real
_atom_type_scat_dispersion_imag
_atom_type_scat_source
C C 0.0033 0.0016 'International Tables Vol C Tables 4.2.6.8 and 6.1.1.4'
H H 0.0000 0.0000 'International Tables Vol C Tables 4.2.6.8 and 6.1.1.4'
Br Br -0.2901 2.4595 'International Tables Vol C Tables 4.2.6.8 and 6.1.1.4'
Mn Mn 0.3368 0.7283 'International Tables Vol C Tables 4.2.6.8 and 6.1.1.4'
N N 0.0061 0.0033 'International Tables Vol C Tables 4.2.6.8 and 6.1.1.4'

loop_
_geom_angle_atom_site_label_1
_geom_angle_atom_site_label_2
_geom_angle_atom_site_label_3
_geom_angle
_geom_angle_site_symmetry_1
_geom_angle_site_symmetry_3
_geom_angle_publ_flag
C1 N1 C00X 108.7(4) . . ?
C1 N1 H1A 125.7 . . ?
C00X N1 H1A 125.7 . . ?
C2 C2 N6 110.7(7) 7_554 . ?
C2 C2 H21 123.5 7_554 . ?
N6 C2 H21 125.8 . . ?
C1 N2 C00R 109.2(4) . . ?
C1 N2 H22 125.2 . . ?
C00R N2 H22 125.6 . . ?
N2 C1 N1 108.8(5) . . ?
N2 C1 H1 125.6 . . ?
N1 C1 H1 125.6 . . ?
C00X C00R N2 107.1(5) . . ?
C00X C00R H00R 126.5 . . ?
N2 C00R H00R 126.5 . . ?
C00R C00X N1 106.3(4) . . ?
C00R C00X H00X 126.9 . . ?
N1 C00X H00X 126.9 . . ?
Br01 Mn1 Br01 90.0 7_564 14_565 ?
Br01 Mn1 Br01 90.0 7_564 12_766 ?
Br01 Mn1 Br01 177.021(16) 14_565 12_766 ?
Br01 Mn1 Br01 177.023(15) 7_564 . ?
Br01 Mn1 Br01 90.0 14_565 . ?
Br01 Mn1 Br01 90.0 12_766 . ?
Br01 Mn1 Br04 88.510(8) 7_564 . ?
Br01 Mn1 Br04 91.490(8) 14_565 . ?
Br01 Mn1 Br04 91.490(8) 12_766 . ?
Br01 Mn1 Br04 88.512(8) . . ?
Br01 Mn1 Br04 91.490(8) 7_564 14_565 ?
Br01 Mn1 Br04 88.510(8) 14_565 14_565 ?
Br01 Mn1 Br04 88.510(8) 12_766 14_565 ?
Br01 Mn1 Br04 91.488(8) . 14_565 ?
Br04 Mn1 Br04 180.0 . 14_565 ?
C00N N6 C2 104.8(9) . . ?
C00N N6 H6 125.8 . . ?
C2 N6 H6 129.4 . . ?
N6 C00N N6 109.0(11) 7_554 . ?
N6 C00N H00N 125.5 7_554 . ?
N6 C00N H00N 125.5 . . ?
Br07 Mn0C Br07 111.07(2) . 12_666 ?
Br07 Mn0C Br07 111.06(2) . 14 ?
Br07 Mn0C Br07 106.33(4) 12_666 14 ?
Br07 Mn0C Br07 106.33(4) . 7_454 ?
Br07 Mn0C Br07 111.07(2) 12_666 7_454 ?
Br07 Mn0C Br07 111.07(2) 14 7_454 ?

loop_
_geom_bond_atom_site_label_1
_geom_bond_atom_site_label_2
_geom_bond_distance
_geom_bond_site_symmetry_2
_geom_bond_publ_flag
N1 C1 1.316(7) . ?
N1 C00X 1.373(8) . ?
N1 H1A 0.8600 . ?
C2 C2 1.21(3) 7_554 ?
C2 N6 1.345(15) . ?
C2 H21 0.8602 . ?
N2 C1 1.311(7) . ?
N2 C00R 1.356(7) . ?
N2 H22 0.8599 . ?
C1 H1 0.9300 . ?
C00R C00X 1.354(9) . ?
C00R H00R 0.9300 . ?
C00X H00X 0.9300 . ?
Br01 Mn1 2.6901(8) . ?
Br04 Mn1 2.7560(14) . ?
N6 C00N 1.330(9) . ?
N6 H6 0.8601 . ?
C00N H00N 0.9302 . ?
Br07 Mn0C 2.5038(8) . ?

loop_
_geom_torsion_atom_site_label_1
_geom_torsion_atom_site_label_2
_geom_torsion_atom_site_label_3
_geom_torsion_atom_site_label_4
_geom_torsion
_geom_torsion_site_symmetry_1
_geom_torsion_site_symmetry_2
_geom_torsion_site_symmetry_3
_geom_torsion_site_symmetry_4
_geom_torsion_publ_flag
C00R N2 C1 N1 0.3(6) . . . . ?
C00X N1 C1 N2 -0.7(6) . . . . ?
C1 N2 C00R C00X 0.2(6) . . . . ?
N2 C00R C00X N1 -0.6(6) . . . . ?
C1 N1 C00X C00R 0.8(6) . . . . ?
C2 C2 N6 C00N 2.0(12) 7_554 . . . ?
C2 N6 C00N N6 -0.7(4) . . . 7_554 ?
